data_4101716
loop_
_publ_author_name
'Evans, William J.'
'Montalvo, Elizabeth'
'Champagne, Timothy M.'
'Ziller, Joseph W.'
'DiPasquale, Antonio G.'
'Rheingold, Arnold L.'

_publ_section_title
;
 Organolanthanide-based synthesis of 1,2,3-triazoles from nitriles and
 diazo compounds.
;
_journal_issue 1
_journal_name_full 'Journal of the American Chemical Society'
_journal_page_first 16
_journal_page_last 17
_journal_paper_doi 10.1021/ja077298e
_journal_volume 130
_journal_year 2008
_chemical_formula_moiety {(C5Me5)2La[CNN(SiMe3)2](\m-N3)}3
_chemical_formula_sum 'C81 H144 La3 N15 Si6'
_chemical_formula_weight 1913.38
_chemical_name_systematic
; 
 ? 
;
_space_group_IT_number 147
_symmetry_cell_setting trigonal
_symmetry_space_group_name_Hall '-P 3'
_symmetry_space_group_name_H-M 'P -3'
_atom_sites_solution_hydrogens geom
_atom_sites_solution_primary direct
_atom_sites_solution_secondary difmap
_audit_creation_method SHELXTL
_cell_angle_alpha 90.00
_cell_angle_beta 90.00
_cell_angle_gamma 120.00
_cell_formula_units_Z 2
_cell_length_a 20.4393(10)
_cell_length_b 20.4393(10)
_cell_length_c 14.4731(13)
_cell_measurement_temperature 163(2)
_cell_volume 5236.3(6)
_computing_cell_refinement 'Bruker SMART/SAINT'
_computing_data_collection 'Bruker SMART'
_computing_data_reduction 'Bruker SAINT'
_computing_molecular_graphics 'Bruker SHELXTL'
_computing_publication_material 'Bruker SHELXTL'
_computing_structure_refinement 'Bruker SHELXTL'
_computing_structure_solution 'Bruker SHELXTL'
_diffrn_ambient_temperature 163(2)
_diffrn_measured_fraction_theta_full 0.999
_diffrn_measured_fraction_theta_max 0.999
_diffrn_measurement_device_type 'CCD area detector'
_diffrn_measurement_method 'phi and omega scans'
_diffrn_radiation_monochromator graphite
_diffrn_radiation_source 'normal-focus sealed tube'
_diffrn_radiation_type MoK\a
_diffrn_radiation_wavelength 0.71073
_diffrn_reflns_av_R_equivalents 0.0366
_diffrn_reflns_av_sigmaI/netI 0.0212
_diffrn_reflns_limit_h_max 26
_diffrn_reflns_limit_h_min -26
_diffrn_reflns_limit_k_max 26
_diffrn_reflns_limit_k_min -26
_diffrn_reflns_limit_l_max 18
_diffrn_reflns_limit_l_min -18
_diffrn_reflns_number 54639
_diffrn_reflns_theta_full 27.09
_diffrn_reflns_theta_max 27.09
_diffrn_reflns_theta_min 1.41
_diffrn_standards_decay_% '< 1.0'
_diffrn_standards_interval_count 'initial 50 frames recollected'
_diffrn_standards_number '50 frames'
_exptl_absorpt_coefficient_mu 1.313
_exptl_absorpt_correction_T_max 0.8076
_exptl_absorpt_correction_T_min 0.6565
_exptl_absorpt_correction_type multi-scan
_exptl_absorpt_process_details 'Bruker SADABS'
_exptl_crystal_colour colorless
_exptl_crystal_density_diffrn 1.214
_exptl_crystal_density_meas ?
_exptl_crystal_density_method 'not measured'
_exptl_crystal_description prism
_exptl_crystal_F_000 1980
_exptl_crystal_size_max 0.35
_exptl_crystal_size_mid 0.28
_exptl_crystal_size_min 0.17
_refine_diff_density_max 1.728
_refine_diff_density_min -0.303
_refine_diff_density_rms 0.104
_refine_ls_extinction_method none
_refine_ls_goodness_of_fit_ref 1.143
_refine_ls_hydrogen_treatment constr
_refine_ls_matrix_type full
_refine_ls_number_parameters 327
_refine_ls_number_reflns 7713
_refine_ls_number_restraints 0
_refine_ls_restrained_S_all 1.143
_refine_ls_R_factor_all 0.0291
_refine_ls_R_factor_gt 0.0255
_refine_ls_shift/su_max 0.005
_refine_ls_shift/su_mean 0.000
_refine_ls_structure_factor_coef Fsqd
_refine_ls_weighting_details 'calc w=1/[\s^2^(Fo^2^)+(0.0418P)^2^+3.6644P] where P=(Fo^2^+2Fc^2^)/3'
_refine_ls_weighting_scheme calc
_refine_ls_wR_factor_gt 0.0742
_refine_ls_wR_factor_ref 0.0772
_reflns_number_gt 7263
_reflns_number_total 7713
_reflns_threshold_expression >2sigma(I)
_cod_data_source_file ja077298e-file003.cif
_cod_data_source_block em10,_{(C5Me5)2La[CNN(SiMe3)2](\m-N3)}3,_5._[CCDC#659713]
_cod_depositor_comments
;
The following automatic conversions were performed:

'_symmetry_cell_setting' value 'Trigonal' changed to 'trigonal'
according to the built-in table from CIF Core dictionary named
'cif_core.dic' version 2.4.1 from 2010-06-29.

Automatic conversion script
Id: cif_fix_values 1673 2011-04-08 12:14:43Z adriana 

The following automatic conversions were performed:

'_exptl_crystal_density_meas' value 'n/a' was changed to '?' - the
value is perceived as not measured.

Automatic conversion script
Id: cif_fix_values 3008 2015-01-20 13:52:24Z robertas 
;
_cod_original_sg_symbol_H-M P-3
_cod_database_code 4101716

loop_
_symmetry_equiv_pos_as_xyz
'x, y, z'
'-y, x-y, z'
'-x+y, -x, z'
'-x, -y, -z'
'y, -x+y, -z'
'x-y, x, -z'

loop_
_atom_site_label
_atom_site_type_symbol
_atom_site_fract_x
_atom_site_fract_y
_atom_site_fract_z
_atom_site_U_iso_or_equiv
_atom_site_adp_type
_atom_site_occupancy
_atom_site_symmetry_multiplicity
_atom_site_calc_flag
_atom_site_refinement_flags
_atom_site_disorder_assembly
_atom_site_disorder_group
La1 La 0.795135(8) 0.565869(8) 0.243106(15) 0.01771(5) Uani 1 1 d . . .
Si1 Si 1.14981(4) 0.78938(5) 0.25064(10) 0.02796(18) Uani 1 1 d . . .
Si2 Si 1.10847(5) 0.61010(5) 0.26295(10) 0.0313(2) Uani 1 1 d . . .
N1 N 0.83098(15) 0.46377(14) 0.2484(3) 0.0328(6) Uani 1 1 d . . .
N2 N 0.80249(14) 0.39741(14) 0.2422(2) 0.0240(5) Uani 1 1 d . . .
N3 N 0.77547(17) 0.33214(15) 0.2360(3) 0.0327(7) Uani 1 1 d . . .
N4 N 1.01800(13) 0.66395(13) 0.2486(3) 0.0254(5) Uani 1 1 d . . .
N5 N 1.09382(14) 0.68843(14) 0.2452(3) 0.0292(6) Uani 1 1 d . . .
C1 C 0.7458(2) 0.5392(2) 0.4274(2) 0.0266(8) Uani 1 1 d . . .
C2 C 0.8246(3) 0.5895(3) 0.4343(3) 0.0317(10) Uani 1 1 d . . .
C3 C 0.8395(3) 0.6608(2) 0.4030(3) 0.0291(9) Uani 1 1 d . . .
C4 C 0.7698(3) 0.6544(2) 0.3769(3) 0.0291(9) Uani 1 1 d . . .
C5 C 0.7119(2) 0.5789(2) 0.3912(3) 0.0298(8) Uani 1 1 d . . .
C6 C 0.7055(3) 0.4567(3) 0.4555(3) 0.0476(12) Uani 1 1 d . . .
H6A H 0.6508 0.4366 0.4542 0.071 Uiso 1 1 calc R . .
H6B H 0.7210 0.4521 0.5181 0.071 Uiso 1 1 calc R . .
H6C H 0.7186 0.4281 0.4123 0.071 Uiso 1 1 calc R . .
C7 C 0.8803(3) 0.5691(3) 0.4729(3) 0.0495(13) Uani 1 1 d . . .
H7A H 0.9313 0.6058 0.4516 0.074 Uiso 1 1 calc R . .
H7B H 0.8673 0.5185 0.4517 0.074 Uiso 1 1 calc R . .
H7C H 0.8788 0.5697 0.5406 0.074 Uiso 1 1 calc R . .
C8 C 0.9142(3) 0.7334(3) 0.4077(3) 0.0458(14) Uani 1 1 d . . .
H8A H 0.9545 0.7219 0.4198 0.069 Uiso 1 1 calc R . .
H8B H 0.9127 0.7650 0.4576 0.069 Uiso 1 1 calc R . .
H8C H 0.9238 0.7603 0.3488 0.069 Uiso 1 1 calc R . .
C9 C 0.7589(4) 0.7202(3) 0.3557(3) 0.0508(14) Uani 1 1 d . . .
H9A H 0.7563 0.7437 0.4136 0.076 Uiso 1 1 calc R . .
H9B H 0.7118 0.7026 0.3211 0.076 Uiso 1 1 calc R . .
H9C H 0.8014 0.7574 0.3187 0.076 Uiso 1 1 calc R . .
C10 C 0.6291(2) 0.5507(3) 0.3746(3) 0.0449(11) Uani 1 1 d . . .
H10A H 0.6005 0.4956 0.3810 0.067 Uiso 1 1 calc R . .
H10B H 0.6221 0.5648 0.3122 0.067 Uiso 1 1 calc R . .
H10C H 0.6108 0.5735 0.4200 0.067 Uiso 1 1 calc R . .
C11 C 0.8465(2) 0.5960(3) 0.0604(3) 0.0297(9) Uani 1 1 d . . .
C12 C 0.8484(3) 0.6639(3) 0.0906(3) 0.0308(10) Uani 1 1 d . . .
C13 C 0.7731(3) 0.6477(3) 0.1009(3) 0.0319(10) Uani 1 1 d . . .
C14 C 0.7241(2) 0.5701(2) 0.0766(3) 0.0294(8) Uani 1 1 d . . .
C15 C 0.7705(2) 0.5392(2) 0.0520(2) 0.0271(8) Uani 1 1 d . . .
C16 C 0.9141(3) 0.5875(3) 0.0355(3) 0.0462(12) Uani 1 1 d . . .
H16A H 0.9160 0.5824 -0.0317 0.069 Uiso 1 1 calc R . .
H16B H 0.9094 0.5424 0.0657 0.069 Uiso 1 1 calc R . .
H16C H 0.9606 0.6322 0.0563 0.069 Uiso 1 1 calc R . .
C17 C 0.9167(3) 0.7412(3) 0.1017(4) 0.0487(15) Uani 1 1 d . . .
H17A H 0.9219 0.7720 0.0472 0.073 Uiso 1 1 calc R . .
H17B H 0.9620 0.7366 0.1081 0.073 Uiso 1 1 calc R . .
H17C H 0.9107 0.7655 0.1570 0.073 Uiso 1 1 calc R . .
C18 C 0.7481(4) 0.7039(3) 0.1193(3) 0.0518(14) Uani 1 1 d . . .
H18A H 0.7869 0.7462 0.1552 0.078 Uiso 1 1 calc R . .
H18B H 0.7006 0.6796 0.1542 0.078 Uiso 1 1 calc R . .
H18C H 0.7403 0.7228 0.0604 0.078 Uiso 1 1 calc R . .
C19 C 0.6395(3) 0.5309(3) 0.0716(3) 0.0461(11) Uani 1 1 d . . .
H19A H 0.6245 0.5516 0.0200 0.069 Uiso 1 1 calc R . .
H19B H 0.6196 0.5389 0.1295 0.069 Uiso 1 1 calc R . .
H19C H 0.6193 0.4767 0.0620 0.069 Uiso 1 1 calc R . .
C20 C 0.7452(3) 0.4605(2) 0.0206(3) 0.0405(10) Uani 1 1 d . . .
H20A H 0.7606 0.4353 0.0660 0.061 Uiso 1 1 calc R . .
H20B H 0.7682 0.4620 -0.0393 0.061 Uiso 1 1 calc R . .
H20C H 0.6900 0.4326 0.0145 0.061 Uiso 1 1 calc R . .
C21 C 0.95367(16) 0.63987(16) 0.2517(4) 0.0285(6) Uani 1 1 d . . .
C22 C 1.1254(3) 0.8214(3) 0.3577(3) 0.0476(13) Uani 1 1 d . . .
H22A H 1.1369 0.7995 0.4113 0.071 Uiso 1 1 calc R . .
H22B H 1.0714 0.8051 0.3574 0.071 Uiso 1 1 calc R . .
H22C H 1.1550 0.8766 0.3614 0.071 Uiso 1 1 calc R . .
C23 C 1.1297(4) 0.8288(3) 0.1482(3) 0.0535(15) Uani 1 1 d . . .
H23A H 1.1431 0.8108 0.0925 0.080 Uiso 1 1 calc R . .
H23B H 1.1593 0.8841 0.1506 0.080 Uiso 1 1 calc R . .
H23C H 1.0757 0.8127 0.1466 0.080 Uiso 1 1 calc R . .
C24 C 1.2517(2) 0.8166(2) 0.2499(6) 0.0637(15) Uani 1 1 d . . .
H24A H 1.2629 0.7959 0.3048 0.096 Uiso 1 1 calc R . .
H24B H 1.2830 0.8718 0.2504 0.096 Uiso 1 1 calc R . .
H24C H 1.2626 0.7965 0.1942 0.096 Uiso 1 1 calc R . .
C25 C 1.2090(2) 0.6408(2) 0.2405(7) 0.0736(19) Uani 1 1 d . . .
H25A H 1.2410 0.6811 0.2838 0.110 Uiso 1 1 calc R . .
H25B H 1.2219 0.6597 0.1770 0.110 Uiso 1 1 calc R . .
H25C H 1.2172 0.5979 0.2488 0.110 Uiso 1 1 calc R . .
C26 C 1.0804(4) 0.5774(3) 0.3850(4) 0.0628(15) Uani 1 1 d . . .
H26A H 1.1138 0.6176 0.4276 0.094 Uiso 1 1 calc R . .
H26B H 1.0847 0.5323 0.3960 0.094 Uiso 1 1 calc R . .
H26C H 1.0281 0.5651 0.3952 0.094 Uiso 1 1 calc R . .
C27 C 1.0450(3) 0.5340(3) 0.1841(3) 0.0489(11) Uani 1 1 d . . .
H27A H 0.9925 0.5193 0.1980 0.073 Uiso 1 1 calc R . .
H27B H 1.0521 0.4904 0.1920 0.073 Uiso 1 1 calc R . .
H27C H 1.0566 0.5520 0.1201 0.073 Uiso 1 1 calc R . .

loop_
_atom_site_aniso_label
_atom_site_aniso_U_11
_atom_site_aniso_U_22
_atom_site_aniso_U_33
_atom_site_aniso_U_23
_atom_site_aniso_U_13
_atom_site_aniso_U_12
La1 0.01589(8) 0.01562(8) 0.02119(8) 0.00023(8) 0.00049(8) 0.00755(6)
Si1 0.0203(4) 0.0227(4) 0.0355(5) -0.0019(5) 0.0004(5) 0.0067(3)
Si2 0.0237(4) 0.0260(4) 0.0438(7) 0.0016(5) -0.0002(5) 0.0122(4)
N1 0.0285(13) 0.0196(12) 0.0513(18) 0.000(2) -0.001(2) 0.0129(10)
N2 0.0274(12) 0.0241(13) 0.0240(13) 0.0012(14) 0.0025(14) 0.0156(10)
N3 0.0419(16) 0.0205(13) 0.039(2) -0.0015(14) -0.0042(16) 0.0182(12)
N4 0.0215(12) 0.0205(11) 0.0325(14) -0.0025(16) -0.0012(16) 0.0091(10)
N5 0.0183(11) 0.0243(12) 0.0443(17) -0.0010(17) -0.0020(17) 0.0102(10)
C1 0.033(2) 0.0260(19) 0.0220(17) 0.0039(15) 0.0076(14) 0.0158(17)
C2 0.039(2) 0.049(3) 0.0215(16) 0.0014(16) -0.0008(15) 0.033(2)
C3 0.029(2) 0.026(2) 0.0233(18) -0.0036(15) 0.0015(15) 0.0079(18)
C4 0.039(2) 0.029(2) 0.0250(18) -0.0041(15) -0.0013(16) 0.0215(19)
C5 0.029(2) 0.035(2) 0.0281(19) -0.0061(16) 0.0038(15) 0.0180(17)
C6 0.066(3) 0.033(2) 0.039(2) 0.0093(18) 0.023(2) 0.021(2)
C7 0.056(3) 0.086(4) 0.031(2) 0.000(2) -0.008(2) 0.053(3)
C8 0.041(3) 0.037(3) 0.035(2) -0.0110(19) 0.0012(19) 0.002(2)
C9 0.091(4) 0.046(3) 0.038(2) -0.005(2) 0.001(2) 0.051(3)
C10 0.030(2) 0.061(3) 0.045(3) -0.015(2) 0.0003(19) 0.024(2)
C11 0.031(2) 0.037(2) 0.0219(17) 0.0022(16) 0.0028(15) 0.0178(18)
C12 0.034(2) 0.027(2) 0.0246(18) 0.0065(15) 0.0003(16) 0.0107(19)
C13 0.048(3) 0.032(2) 0.0220(18) 0.0039(16) -0.0012(17) 0.026(2)
C14 0.028(2) 0.035(2) 0.0235(18) 0.0045(15) -0.0028(15) 0.0155(17)
C15 0.033(2) 0.0244(18) 0.0220(16) -0.0028(13) -0.0024(14) 0.0133(17)
C16 0.036(3) 0.069(3) 0.038(2) -0.007(2) 0.0093(19) 0.031(2)
C17 0.051(3) 0.031(3) 0.042(3) 0.009(2) -0.004(2) 0.005(2)
C18 0.092(4) 0.055(3) 0.034(2) 0.001(2) -0.009(3) 0.056(3)
C19 0.034(2) 0.061(3) 0.044(3) 0.001(2) -0.011(2) 0.024(2)
C20 0.052(3) 0.033(2) 0.036(2) -0.0078(17) -0.0069(19) 0.021(2)
C21 0.0252(15) 0.0220(13) 0.0364(18) -0.003(2) -0.004(2) 0.0104(12)
C22 0.048(3) 0.038(3) 0.043(3) -0.013(2) 0.004(2) 0.012(3)
C23 0.060(4) 0.035(3) 0.045(3) 0.009(2) -0.004(2) 0.008(3)
C24 0.0247(17) 0.0346(19) 0.123(5) -0.015(4) -0.011(4) 0.0078(15)
C25 0.036(2) 0.038(2) 0.154(6) 0.016(4) 0.026(4) 0.0238(18)
C26 0.077(4) 0.047(3) 0.054(3) 0.012(2) -0.012(3) 0.023(3)
C27 0.067(3) 0.036(2) 0.052(3) -0.009(2) -0.009(2) 0.031(2)

loop_
_atom_type_symbol
_atom_type_description
_atom_type_scat_dispersion_real
_atom_type_scat_dispersion_imag
_atom_type_scat_source
C C 0.0033 0.0016 'International Tables Vol C Tables 4.2.6.8 and 6.1.1.4'
H H 0.0000 0.0000 'International Tables Vol C Tables 4.2.6.8 and 6.1.1.4'
N N 0.0061 0.0033 'International Tables Vol C Tables 4.2.6.8 and 6.1.1.4'
Si Si 0.0817 0.0704 'International Tables Vol C Tables 4.2.6.8 and 6.1.1.4'
La La -0.2871 2.4523 'International Tables Vol C Tables 4.2.6.8 and 6.1.1.4'

loop_
_geom_angle_atom_site_label_1
_geom_angle_atom_site_label_2
_geom_angle_atom_site_label_3
_geom_angle
_geom_angle_site_symmetry_1
_geom_angle_site_symmetry_3
_geom_angle_publ_flag
Cnt1 La1 C21 95.1 . . ?
Cnt1 La1 N1 111.3 . . ?
Cnt1 La1 N3 96.4 . 2_655 ?
Cnt1 La1 C21 94.1 . . ?
Cnt1 La1 N1 109.6 . . ?
Cnt1 La1 N3 95.3 . 2_655 ?
Cnt1 La1 Cnt2 139.0 . . ?
N1 La1 N3 76.47(9) . 2_655 ?
N1 La1 C11 88.78(15) . . ?
N3 La1 C11 105.28(12) 2_655 . ?
N1 La1 C1 92.00(14) . . ?
N3 La1 C1 75.95(12) 2_655 . ?
C11 La1 C1 178.67(13) . . ?
N1 La1 C12 116.27(15) . . ?
N3 La1 C12 120.58(12) 2_655 . ?
C11 La1 C12 29.69(14) . . ?
C1 La1 C12 149.18(13) . . ?
N1 La1 C21 73.24(8) . . ?
N3 La1 C21 149.71(9) 2_655 . ?
C11 La1 C21 73.65(14) . . ?
C1 La1 C21 105.55(14) . . ?
C12 La1 C21 73.71(14) . . ?
N1 La1 C15 88.14(14) . . ?
N3 La1 C15 76.98(12) 2_655 . ?
C11 La1 C15 28.98(13) . . ?
C1 La1 C15 152.11(12) . . ?
C12 La1 C15 48.26(12) . . ?
C21 La1 C15 101.18(14) . . ?
N1 La1 C2 89.23(14) . . ?
N3 La1 C2 103.46(13) 2_655 . ?
C11 La1 C2 149.85(13) . . ?
C1 La1 C2 29.14(13) . . ?
C12 La1 C2 132.45(14) . . ?
C21 La1 C2 76.98(14) . . ?
C15 La1 C2 177.14(12) . . ?
N1 La1 C13 134.92(14) . . ?
N3 La1 C13 99.51(13) 2_655 . ?
C11 La1 C13 48.28(13) . . ?
C1 La1 C13 131.23(13) . . ?
C12 La1 C13 28.99(14) . . ?
C21 La1 C13 101.27(14) . . ?
C15 La1 C13 48.18(12) . . ?
C2 La1 C13 134.14(13) . . ?
N1 La1 C5 119.30(14) . . ?
N3 La1 C5 75.98(12) 2_655 . ?
C11 La1 C5 150.68(13) . . ?
C1 La1 C5 28.88(12) . . ?
C12 La1 C5 124.37(14) . . ?
C21 La1 C5 120.09(13) . . ?
C15 La1 C5 134.79(12) . . ?
C2 La1 C5 47.79(12) . . ?
C13 La1 C5 102.40(13) . . ?
N1 La1 C14 114.44(14) . . ?
N3 La1 C14 73.14(11) 2_655 . ?
C11 La1 C14 48.08(12) . . ?
C1 La1 C14 132.34(12) . . ?
C12 La1 C14 48.14(12) . . ?
C21 La1 C14 119.40(13) . . ?
C15 La1 C14 29.16(12) . . ?
C2 La1 C14 153.69(12) . . ?
C13 La1 C14 29.31(13) . . ?
C5 La1 C14 107.42(13) . . ?
N1 La1 C3 114.21(15) . . ?
N3 La1 C3 121.29(12) 2_655 . ?
C11 La1 C3 131.18(13) . . ?
C1 La1 C3 47.49(12) . . ?
C12 La1 C3 105.86(9) . . ?
C21 La1 C3 73.17(13) . . ?
C15 La1 C3 153.05(12) . . ?
C2 La1 C3 28.66(14) . . ?
C13 La1 C3 106.13(13) . . ?
C5 La1 C3 47.55(12) . . ?
C14 La1 C3 131.28(13) . . ?
N1 La1 C4 135.76(14) . . ?
N3 La1 C4 103.25(12) 2_655 . ?
C11 La1 C4 131.70(13) . . ?
C1 La1 C4 47.20(12) . . ?
C12 La1 C4 102.02(13) . . ?
C21 La1 C4 98.84(13) . . ?
C15 La1 C4 135.58(12) . . ?
C2 La1 C4 47.18(12) . . ?
C13 La1 C4 89.21(12) . . ?
C5 La1 C4 28.72(12) . . ?
C14 La1 C4 107.32(13) . . ?
C3 La1 C4 28.57(13) . . ?
N5 Si1 C23 108.5(2) . . ?
N5 Si1 C22 108.4(2) . . ?
C23 Si1 C22 111.3(2) . . ?
N5 Si1 C24 108.56(15) . . ?
C23 Si1 C24 109.1(3) . . ?
C22 Si1 C24 111.0(3) . . ?
N5 Si2 C27 107.71(19) . . ?
N5 Si2 C25 108.98(17) . . ?
C27 Si2 C25 111.8(3) . . ?
N5 Si2 C26 107.3(2) . . ?
C27 Si2 C26 108.8(3) . . ?
C25 Si2 C26 112.1(4) . . ?
N2 N1 La1 139.7(2) . . ?
N3 N2 N1 179.0(3) . . ?
N2 N3 La1 156.6(2) . 3_665 ?
C21 N4 N5 176.7(3) . . ?
N4 N5 Si2 109.44(19) . . ?
N4 N5 Si1 111.92(19) . . ?
Si2 N5 Si1 136.71(16) . . ?
C5 C1 C2 108.5(4) . . ?
C5 C1 C6 126.3(4) . . ?
C2 C1 C6 125.3(4) . . ?
C5 C1 La1 76.5(2) . . ?
C2 C1 La1 76.0(2) . . ?
C6 C1 La1 114.4(3) . . ?
C3 C2 C1 107.9(4) . . ?
C3 C2 C7 127.3(5) . . ?
C1 C2 C7 124.7(4) . . ?
C3 C2 La1 77.2(2) . . ?
C1 C2 La1 74.8(2) . . ?
C7 C2 La1 116.3(3) . . ?
C2 C3 C4 107.7(4) . . ?
C2 C3 C8 126.3(5) . . ?
C4 C3 C8 125.6(5) . . ?
C2 C3 La1 74.2(2) . . ?
C4 C3 La1 76.0(2) . . ?
C8 C3 La1 121.7(3) . . ?
C5 C4 C3 108.5(4) . . ?
C5 C4 C9 126.0(5) . . ?
C3 C4 C9 124.4(5) . . ?
C5 C4 La1 74.2(2) . . ?
C3 C4 La1 75.4(2) . . ?
C9 C4 La1 125.6(3) . . ?
C1 C5 C4 107.4(4) . . ?
C1 C5 C10 128.4(4) . . ?
C4 C5 C10 124.1(4) . . ?
C1 C5 La1 74.6(2) . . ?
C4 C5 La1 77.1(2) . . ?
C10 C5 La1 117.1(3) . . ?
C15 C11 C12 108.0(4) . . ?
C15 C11 C16 125.3(4) . . ?
C12 C11 C16 126.6(4) . . ?
C15 C11 La1 76.2(2) . . ?
C12 C11 La1 75.5(2) . . ?
C16 C11 La1 117.5(3) . . ?
C13 C12 C11 107.8(4) . . ?
C13 C12 C17 124.4(5) . . ?
C11 C12 C17 127.5(5) . . ?
C13 C12 La1 76.2(2) . . ?
C11 C12 La1 74.8(2) . . ?
C17 C12 La1 119.4(3) . . ?
C12 C13 C14 108.2(4) . . ?
C12 C13 C18 126.1(5) . . ?
C14 C13 C18 125.0(5) . . ?
C12 C13 La1 74.8(2) . . ?
C14 C13 La1 75.8(2) . . ?
C18 C13 La1 122.8(3) . . ?
C15 C14 C13 107.4(4) . . ?
C15 C14 C19 126.7(4) . . ?
C13 C14 C19 125.8(4) . . ?
C15 C14 La1 74.6(2) . . ?
C13 C14 La1 74.9(2) . . ?
C19 C14 La1 119.7(3) . . ?
C11 C15 C14 108.6(4) . . ?
C11 C15 C20 124.2(4) . . ?
C14 C15 C20 127.2(4) . . ?
C11 C15 La1 74.8(2) . . ?
C14 C15 La1 76.3(2) . . ?
C20 C15 La1 116.1(3) . . ?
N4 C21 La1 172.3(3) . . ?

loop_
_geom_bond_atom_site_label_1
_geom_bond_atom_site_label_2
_geom_bond_distance
_geom_bond_site_symmetry_2
_geom_bond_publ_flag
La1 Cnt1 2.572 . ?
La1 Cnt2 2.544 . ?
La1 N1 2.535(2) . ?
La1 N3 2.556(3) 2_655 ?
La1 C11 2.799(4) . ?
La1 C1 2.808(3) . ?
La1 C12 2.809(4) . ?
La1 C21 2.811(3) . ?
La1 C15 2.815(3) . ?
La1 C2 2.822(4) . ?
La1 C13 2.826(4) . ?
La1 C5 2.832(4) . ?
La1 C14 2.837(4) . ?
La1 C3 2.861(4) . ?
La1 C4 2.868(4) . ?
Si1 N5 1.792(3) . ?
Si1 C23 1.830(5) . ?
Si1 C22 1.846(5) . ?
Si1 C24 1.867(4) . ?
Si2 N5 1.788(3) . ?
Si2 C27 1.840(5) . ?
Si2 C25 1.852(4) . ?
Si2 C26 1.874(6) . ?
N1 N2 1.182(3) . ?
N2 N3 1.165(4) . ?
N3 La1 2.556(3) 3_665 ?
N4 C21 1.151(4) . ?
N4 N5 1.371(3) . ?
C1 C5 1.407(6) . ?
C1 C2 1.416(6) . ?
C1 C6 1.515(6) . ?
C2 C3 1.407(7) . ?
C2 C7 1.503(6) . ?
C3 C4 1.414(7) . ?
C3 C8 1.506(6) . ?
C4 C5 1.414(6) . ?
C4 C9 1.502(7) . ?
C5 C10 1.510(6) . ?
C11 C15 1.405(6) . ?
C11 C12 1.437(7) . ?
C11 C16 1.519(6) . ?
C12 C13 1.410(7) . ?
C12 C17 1.506(7) . ?
C13 C14 1.433(6) . ?
C13 C18 1.498(7) . ?
C14 C15 1.423(6) . ?
C14 C19 1.500(6) . ?
C15 C20 1.492(5) . ?
